data_2009378
loop_
_publ_author_name
'Nierlich, M.'
'Sabattie, J.-M.'
'Keller, N.'
'Lance, M.'
'Vigner, J.-D.'

_publ_section_title
;
 Inclusion complex between uranyl and an azacrown; structure of
 [UO~2~(18-azacrown-6)]^2+^.2CF~3~SO~3~^{-^}
;
_journal_issue 1
_journal_name_full 'Acta Crystallographica Section C'
_journal_page_first 52
_journal_page_last 54
_journal_paper_doi 10.1107/S0108270193006717
_journal_volume 50
_journal_year 1994
_chemical_formula_moiety 'C12 H30 N6,U O2,2(C F3 S O3)'
_chemical_formula_sum 'C14 H30 F6 N6 O8 S2 U'
_chemical_formula_weight 826.58
_space_group_IT_number 14
_space_group_name_Hall '-P 2yn'
_space_group_name_H-M_alt 'P 1 21/n 1'
_symmetry_cell_setting monoclinic
_symmetry_space_group_name_Hall '-P 2yn'
_symmetry_space_group_name_H-M 'P 1 21/n 1'
_atom_type_scat_source IntTabIV
_cell_angle_alpha 90.
_cell_angle_beta 96.78(5)
_cell_angle_gamma 90.
_cell_formula_units_Z 4
_cell_length_a 13.233(6)
_cell_length_b 11.551(9)
_cell_length_c 17.416(9)
_cell_measurement_reflns_used 25
_cell_measurement_temperature 213
_cell_measurement_theta_max 12
_cell_measurement_theta_min 8
_cell_volume 2643(3)
_diffrn_measurement_device CAD-4
_diffrn_measurement_method \w/2\q
_diffrn_radiation_type 'Mo K\a'
_diffrn_radiation_wavelength 0.71073
_diffrn_reflns_av_R_equivalents 0.01
_diffrn_reflns_limit_h_max 12
_diffrn_reflns_limit_h_min 0
_diffrn_reflns_limit_k_max 11
_diffrn_reflns_limit_k_min 0
_diffrn_reflns_limit_l_max 16
_diffrn_reflns_limit_l_min -16
_diffrn_reflns_number 2963
_diffrn_reflns_theta_max 20
_diffrn_standards_decay_% -4.9%_in_36_h_linearly_corrected
_diffrn_standards_interval_time 60
_diffrn_standards_number 3
_exptl_absorpt_coefficient_mu 6.06
_exptl_absorpt_correction_T_max 1.118
_exptl_absorpt_correction_T_min 0.873
_exptl_absorpt_correction_type empirical
_exptl_crystal_colour red-brown
_exptl_crystal_density_diffrn 2.077
_exptl_crystal_description irregular
_exptl_crystal_size_max 0.40
_exptl_crystal_size_mid 0.25
_exptl_crystal_size_min 0.20
_refine_diff_density_max 0.685
_refine_diff_density_min -0.456
_refine_ls_goodness_of_fit_obs 4.3
_refine_ls_hydrogen_treatment 'H-atom parameters not introduced'
_refine_ls_number_parameters 234
_refine_ls_number_reflns 1744
_refine_ls_R_factor_obs 0.034
_refine_ls_shift/esd_max 0.01
_refine_ls_structure_factor_coef F
_refine_ls_weighting_scheme unit
_refine_ls_wR_factor_obs 0.039
_reflns_number_observed 1744
_reflns_number_total 2450
_reflns_observed_criterion I>3\s(I)
_cod_data_source_file du1044.cif
_cod_data_source_block du1044_structure_1_of_1
_cod_original_cell_volume 2643(4)
_cod_original_sg_symbol_H-M 'P 21/n'
_cod_database_code 2009378

loop_
_space_group_symop_id
_space_group_symop_operation_xyz
1 x,y,z
2 -x+1/2,y+1/2,-z+1/2
3 -x,-y,-z
4 x+1/2,-y+1/2,z+1/2

loop_
_atom_site_label
_atom_site_fract_x
_atom_site_fract_y
_atom_site_fract_z
_atom_site_attached_hydrogens
U .12882(4) .11990(5) .39186(3) 0
S(1) .2576(4) .1141(5) .0889(3) 0
S(2) .6858(4) .0455(5) .3169(3) 0
F(11) .1100(10) -.0250(10) .0571(9) 0
F(12) .0788(9) .1550(10) .0241(9) 0
F(13) .1670(10) .0530(10) -.0434(7) 0
F(21) .5350(10) .1760(10) .2660(9) 0
F(22) .6740(10) .2670(10) .2965(9) 0
F(23) .5890(10) .2030(10) .3831(8) 0
O(1) .1935(8) .2229(9) .3436(6) 0
O(2) .0585(8) .0112(9) .4325(6) 0
O(11) .2880(10) .2200(10) .0502(8) 0
O(12) .3230(10) .0160(10) .0848(9) 0
O(13) .2200(10) .1300(10) .1611(6) 0
O(21) .6120(10) -.0360(10) .3391(9) 0
O(22) .7740(10) .0600(10) .3726(8) 0
O(23) .7080(10) .0370(10) .2380(8) 0
N(1) .1050(10) .0080(10) .2619(9) 1
N(4) -.0420(10) .1600(10) .3042(9) 1
N(7) .0270(10) .314(2) .4220(10) 1
N(10) .1190(10) .179(2) .5440(10) 1
N(13) .2910(10) .123(2) .4950(10) 1
N(16) .2640(10) -.0500(10) .3797(9) 1
C(2) .002(2) -.011(2) .2310(10) 2
C(3) -.0460(10) .104(2) .2230(10) 2
C(5) -.069(2) .279(2) .2940(10) 2
C(6) -.075(2) .320(2) .3740(10) 2
C(8) .029(2) .347(2) .5010(10) 2
C(9) .030(2) .246(2) .5480(10) 2
C(10) .151(2) .075(2) .0250(10) 0
C(11) .209(2) .233(2) .5800(10) 2
C(12) .293(2) .234(2) .5350(10) 2
C(14) .376(2) .109(2) .4470(10) 2
C(15) .371(2) -.024(2) .4190(10) 2
C(17) .273(2) -.087(2) .3020(10) 2
C(18) .1640(10) -.110(2) .2650(10) 2
C(20) .618(2) .178(2) .3140(10) 0

loop_
_geom_angle_atom_site_label_1
_geom_angle_atom_site_label_2
_geom_angle_atom_site_label_3
_geom_angle
_geom_angle_publ_flag
O(1) U O(2) 174.9(5) yes
N(1) U N(4) 64.7(5) yes
N(4) U N(7) 63.4(6) yes
N(10) U N(13) 57.7(6) yes
C(2) N(1) C(18) 109(2) yes
C(6) N(7) C(8) 116(2) yes
C(12) N(13) C(14) 113(2) yes
N(1) C(2) C(3) 106(2) yes
N(4) C(5) C(6) 104(2) yes
N(7) C(8) C(9) 110(2) yes
N(10) C(11) C(12) 115(2) yes
N(13) C(14) C(15) 105(2) yes
N(16) C(17) C(18) 106(2) yes
O(11) S(1) O(12) 115.6(8) yes
O(11) S(1) O(13) 116.1(9) yes
O(11) S(1) C(10) 100.0(10) yes
O(12) S(1) O(13) 115.0(10) yes
O(12) S(1) C(10) 102.0(10) yes
O(13) S(1) C(10) 105.0(10) yes
S(1) C(10) F(11) 106(2) yes
S(1) C(10) F(12) 111(2) yes
S(1) C(10) F(13) 116(2) yes
F(11) C(10) F(12) 105(2) yes
F(11) C(10) F(13) 108(2) yes
F(12) C(10) F(13) 109(2) yes
O(1) U N(1) 86.2(5) yes
N(1) U N(16) 65.0(5) yes
N(7) U N(10) 61.7(6) yes
N(13) U N(16) 64.3(6) yes
C(3) N(4) C(5) 108(2) yes
C(9) N(10) C(11) 114(2) yes
C(15) N(16) C(17) 108(2) yes
C(2) C(3) N(4) 109(2) yes
C(5) C(6) N(7) 111(2) yes
C(8) C(9) N(10) 112(2) yes
C(11) C(12) N(13) 106(2) yes
C(14) C(15) N(16) 109(2) yes
C(17) C(18) N(1) 108(2) yes
O(21) S(2) O(22) 114.8(9) yes
O(21) S(2) O(23) 115.0(10) yes
O(21) S(2) C(20) 102.0(10) yes
O(22) S(2) O(23) 114.0(10) yes
O(22) S(2) C(20) 107.0(10) yes
O(23) S(2) C(20) 101.0(10) yes
S(2) C(20) F(21) 113(2) yes
S(2) C(20) F(22) 113(2) yes
S(2) C(20) F(23) 111(2) yes
F(21) C(20) F(22) 109(2) yes
F(21) C(20) F(23) 106(2) yes
F(22) C(20) F(23) 105(2) yes

loop_
_geom_bond_atom_site_label_1
_geom_bond_atom_site_label_2
_geom_bond_distance
_geom_bond_publ_flag
N(1) C(2) 1.43(2) yes
N(4) C(3) 1.56(2) yes
N(7) C(6) 1.52(3) yes
N(10) C(9) 1.41(3) yes
N(13) C(12) 1.45(3) yes
N(16) C(15) 1.53(3) yes
C(2) C(3) 1.47(3) yes
C(8) C(9) 1.42(3) yes
C(14) C(15) 1.62(3) yes
U O(1) 1.740(10) yes
U N(1) 2.59(2) yes
U N(7) 2.70(2) yes
U N(13) 2.63(2) yes
S(1) O(11) 1.480(10) yes
S(1) O(12) 1.440(10) yes
S(1) O(13) 1.42(2) yes
S(1) C(10) 1.74(3) yes
C(10) F(11) 1.42(3) yes
C(10) F(12) 1.33(3) yes
C(10) F(13) 1.27(3) yes
N(1) C(18) 1.56(2) yes
N(4) C(5) 1.43(3) yes
N(7) C(8) 1.43(3) yes
N(10) C(11) 1.42(3) yes
N(13) C(14) 1.49(3) yes
N(16) C(17) 1.43(2) yes
C(5) C(6) 1.48(3) yes
C(11) C(12) 1.43(3) yes
C(17) C(18) 1.54(3) yes
U O(2) 1.760(10) yes
U N(4) 2.61(2) yes
U N(10) 2.76(2) yes
U N(16) 2.68(2) yes
S(2) O(21) 1.440(10) yes
S(2) O(22) 1.440(10) yes
S(2) O(23) 1.440(10) yes
S(2) C(20) 1.77(2) yes
C(20) F(21) 1.30(3) yes
C(20) F(22) 1.33(2) yes
C(20) F(23) 1.34(3) yes
